data_1554535
loop_
_publ_author_name
'Cao, Jian'
'Liu, Jin-Yu'
'Zhang, Yi-Ming'
'Wang, Zhu-Yin'
'Xu, Peng-Fei'

_publ_section_title
;
 Synergistic promotion by intramolecular hydrogen bonding: a
 bi-functionally catalyzed cascade reaction for the synthesis of
 enantiopure chromenopyrrolidines
;
_journal_issue 5
_journal_name_full 'Organic Chemistry Frontiers'
_journal_page_first 674
_journal_paper_doi 10.1039/C8QO01208C
_journal_volume 6
_journal_year 2019
_chemical_absolute_configuration unk
_chemical_formula_moiety 'C33 H32 Cl N O9'
_chemical_formula_sum 'C33 H32 Cl N O9'
_chemical_formula_weight 622.05
_space_group_crystal_system orthorhombic
_space_group_IT_number 19
_space_group_name_Hall 'P 2ac 2ab'
_space_group_name_H-M_alt 'P 21 21 21'
_atom_sites_solution_hydrogens geom
_atom_sites_solution_primary direct
_atom_sites_solution_secondary difmap
_audit_creation_date 2018-05-28
_audit_creation_method
;
Olex2 1.2
(compiled 2017.03.28 svn.r3405 for OlexSys, GUI svn.r5337)
;
_audit_update_record
;
2018-06-11 deposited with the CCDC.
2019-01-17 downloaded from the CCDC.
;
_cell_angle_alpha 90.00
_cell_angle_beta 90.00
_cell_angle_gamma 90.00
_cell_formula_units_Z 4
_cell_length_a 11.0158(17)
_cell_length_b 12.1300(16)
_cell_length_c 23.587(3)
_cell_measurement_reflns_used 1003
_cell_measurement_temperature 295.19(10)
_cell_measurement_theta_max 19.5340
_cell_measurement_theta_min 3.8220
_cell_volume 3151.7(8)
_computing_cell_refinement
;
CrysAlisPro, Agilent Technologies,
Version 1.171.36.28 (release 01-02-2013 CrysAlis171 .NET)
(compiled Feb  1 2013,16:14:44)
;
_computing_data_collection
;
CrysAlisPro, Agilent Technologies,
Version 1.171.36.28 (release 01-02-2013 CrysAlis171 .NET)
(compiled Feb  1 2013,16:14:44)
;
_computing_data_reduction
;
CrysAlisPro, Agilent Technologies,
Version 1.171.36.28 (release 01-02-2013 CrysAlis171 .NET)
(compiled Feb  1 2013,16:14:44)
;
_computing_molecular_graphics 'Olex2 (Dolomanov et al., 2009)'
_computing_publication_material 'Olex2 (Dolomanov et al., 2009)'
_computing_structure_refinement 'ShelXL (Sheldrick, 2015)'
_computing_structure_solution 'ShelXS (Sheldrick, 2008)'
_diffrn_ambient_temperature 295.19(10)
_diffrn_detector_area_resol_mean 16.0733
_diffrn_measured_fraction_theta_full 0.997
_diffrn_measured_fraction_theta_max 0.997
_diffrn_measurement_details
;
#__ type_ start__ end____ width___ exp.time_
  1 omega   -4.00   23.00   1.0000    8.0000
omega____ theta____ kappa____ phi______ frames
    -      -19.4273  -99.0000   60.0000 27

#__ type_ start__ end____ width___ exp.time_
  2 omega  -45.00  -15.00   1.0000    8.0000
omega____ theta____ kappa____ phi______ frames
    -      -19.4273   77.0000 -180.0000 30

#__ type_ start__ end____ width___ exp.time_
  3 omega  -51.00   52.00   1.0000    8.0000
omega____ theta____ kappa____ phi______ frames
    -       22.7867  -38.0000  120.0000 103
;
_diffrn_measurement_device_type 'SuperNova, Dual, Cu at zero, Eos'
_diffrn_measurement_method '\w scans'
_diffrn_orient_matrix_UB_11 0.0548484000
_diffrn_orient_matrix_UB_12 -0.0286169000
_diffrn_orient_matrix_UB_13 0.0056244000
_diffrn_orient_matrix_UB_21 0.0311794000
_diffrn_orient_matrix_UB_22 0.0509674000
_diffrn_orient_matrix_UB_23 0.0024730000
_diffrn_orient_matrix_UB_31 -0.0131082000
_diffrn_orient_matrix_UB_32 0.0011516000
_diffrn_orient_matrix_UB_33 0.0294199000
_diffrn_radiation_monochromator mirror
_diffrn_radiation_type MoK\a
_diffrn_radiation_wavelength 0.71073
_diffrn_reflns_av_R_equivalents 0.0481
_diffrn_reflns_av_unetI/netI 0.1189
_diffrn_reflns_limit_h_max 6
_diffrn_reflns_limit_h_min -13
_diffrn_reflns_limit_k_max 14
_diffrn_reflns_limit_k_min -12
_diffrn_reflns_limit_l_max 26
_diffrn_reflns_limit_l_min -29
_diffrn_reflns_number 8253
_diffrn_reflns_theta_full 26.02
_diffrn_reflns_theta_max 26.02
_diffrn_reflns_theta_min 3.36
_diffrn_source 'SuperNova (Mo) X-ray Source'
_exptl_absorpt_coefficient_mu 0.176
_exptl_absorpt_correction_T_max 1.00000
_exptl_absorpt_correction_T_min 0.88704
_exptl_absorpt_correction_type multi-scan
_exptl_absorpt_process_details
;
CrysAlisPro, Agilent Technologies,
Version 1.171.36.28 (release 01-02-2013 CrysAlis171 .NET)
(compiled Feb  1 2013,16:14:44)
Empirical absorption correction using spherical harmonics,
 implemented in SCALE3 ABSPACK scaling algorithm.
;
_exptl_crystal_colour 'clear light colourless'
_exptl_crystal_colour_lustre clear
_exptl_crystal_colour_modifier light
_exptl_crystal_colour_primary colourless
_exptl_crystal_density_diffrn 1.311
_exptl_crystal_density_method 'not measured'
_exptl_crystal_description block
_exptl_crystal_F_000 1304
_exptl_crystal_size_max 0.23
_exptl_crystal_size_mid 0.21
_exptl_crystal_size_min 0.17
_refine_diff_density_max 0.312
_refine_diff_density_min -0.333
_refine_diff_density_rms 0.056
_refine_ls_abs_structure_details 'Flack H D (1983), Acta Cryst. A39, 876-881'
_refine_ls_abs_structure_Flack 0.0(2)
_refine_ls_extinction_method none
_refine_ls_goodness_of_fit_ref 0.989
_refine_ls_hydrogen_treatment mixed
_refine_ls_matrix_type full
_refine_ls_number_parameters 403
_refine_ls_number_reflns 5621
_refine_ls_number_restraints 69
_refine_ls_restrained_S_all 1.036
_refine_ls_R_factor_all 0.1754
_refine_ls_R_factor_gt 0.0917
_refine_ls_shift/su_max 0.002
_refine_ls_shift/su_mean 0.000
_refine_ls_structure_factor_coef Fsqd
_refine_ls_weighting_details 'calc w=1/[\s^2^(Fo^2^)+(0.1185P)^2^+0.0000P] where P=(Fo^2^+2Fc^2^)/3'
_refine_ls_weighting_scheme calc
_refine_ls_wR_factor_gt 0.2117
_refine_ls_wR_factor_ref 0.2924
_reflns_number_gt 2366
_reflns_number_total 5621
_reflns_threshold_expression >2sigma(I)
_cod_data_source_file c8qo01208c2.cif
_cod_data_source_block caoj_0528
_cod_original_cell_volume 3151.8(8)
_cod_database_code 1554535
_reflns_odcompleteness_completeness 99.59
_reflns_odcompleteness_iscentric 1
_reflns_odcompleteness_theta 26.32
_olex2_refinement_description
;
1. Fixed Uiso
 At 1.2 times of:
  All C(H) groups, All C(H,H) groups, All N(H) groups
 At 1.5 times of:
  All C(H,H,H) groups
2. Restrained distances
 H1A-N1
 0.82 with sigma of 0.01
 C20-C19
 1.45 with sigma of 0.01
 C22-C23
 1.45 with sigma of 0.01
3. Uiso/Uaniso restraints and constraints
Uanis(C19) \\sim Ueq: with sigma of 0.01 and sigma for terminal atoms of 0.02
Uanis(C20) \\sim Ueq: with sigma of 0.01 and sigma for terminal atoms of 0.02
Uanis(C23) \\sim Ueq, Uanis(C22) \\sim Ueq: with sigma of 0.01 and sigma for
terminal atoms of 0.02
Uanis(C28) \\sim Ueq, Uanis(C29) \\sim Ueq, Uanis(C30) \\sim Ueq: with sigma of
0.01 and sigma for terminal atoms of 0.02
Uanis(O9) \\sim Ueq, Uanis(O8) \\sim Ueq: with sigma of 0.01 and sigma for
terminal atoms of 0.02
Uanis(O8) \\sim Ueq, Uanis(O9) \\sim Ueq: with sigma of 0.01 and sigma for
terminal atoms of 0.02
4.a Ternary CH refined with riding coordinates:
 C1(H1), C9(H9), C10(H10)
4.b Secondary CH2 refined with riding coordinates:
 C25(H25A,H25B), C22(H22A,H22B), C19(H19A,H19B)
4.c Aromatic/amide H refined with riding coordinates:
 C6(H6), C5(H5), C17(H17), C15(H15), C4(H4), C13(H13), C16(H16), C29(H29),
 C14(H14), C27(H27), C30(H30), C31(H31), C28(H28)
4.d Idealised Me refined as rotating group:
 C33(H33A,H33B,H33C), C20(H20A,H20B,H20C), C23(H23A,H23B,H23C)
;
_olex2_date_sample_data_collection 2018-05-28
_olex2_submission_special_instructions 'No special instructions were received'

loop_
_space_group_symop_id
_space_group_symop_operation_xyz
1 'x, y, z'
2 '-x+1/2, -y, z+1/2'
3 'x+1/2, -y+1/2, -z'
4 '-x, y+1/2, -z+1/2'

loop_
_atom_site_label
_atom_site_type_symbol
_atom_site_fract_x
_atom_site_fract_y
_atom_site_fract_z
_atom_site_U_iso_or_equiv
_atom_site_adp_type
_atom_site_occupancy
_atom_site_calc_flag
_atom_site_refinement_flags_posn
_atom_site_refinement_flags_adp
Cl1 Cl 0.8730(2) 0.2597(2) 0.19340(10) 0.1094(8) Uani 1 d . .
O4 O 1.0009(4) 0.2384(4) -0.0230(2) 0.0746(13) Uani 1 d . .
O1 O 1.1727(5) 0.2978(4) 0.0267(3) 0.0838(16) Uani 1 d . .
O2 O 1.2379(5) 0.4168(5) -0.0598(3) 0.0976(18) Uani 1 d . .
O3 O 1.0573(5) 0.3946(4) -0.1013(2) 0.0856(16) Uani 1 d . .
C8 C 1.0754(7) 0.3299(6) -0.0086(3) 0.0710(19) Uani 1 d . .
O7 O 1.0850(7) 0.5111(6) 0.1913(3) 0.111(2) Uani 1 d . .
C1 C 0.9398(7) 0.3601(7) 0.0776(3) 0.080(2) Uani 1 d . .
H1 H 0.8639 0.3204 0.0704 0.096 Uiso 1 calc R .
C12 C 1.0105(8) 0.6106(7) -0.0063(3) 0.082(2) Uani 1 d . .
C7 C 1.1399(7) 0.2536(7) 0.0795(4) 0.083(2) Uani 1 d . .
C26 C 1.0096(7) 0.4580(7) -0.1961(4) 0.082(2) Uani 1 d . .
C2 C 1.0315(7) 0.2821(7) 0.1055(4) 0.078(2) Uani 1 d . .
C9 C 0.9878(7) 0.4089(6) 0.0220(3) 0.074(2) Uani 1 d . .
H9 H 0.9181 0.4212 -0.0031 0.089 Uiso 1 calc R .
C6 C 1.2245(8) 0.1825(7) 0.1037(5) 0.091(3) Uani 1 d . .
H6 H 1.2971 0.1658 0.0855 0.109 Uiso 1 calc R .
C32 C 1.0483(9) 0.1591(7) -0.0590(4) 0.089(2) Uani 1 d . .
C5 C 1.1962(9) 0.1383(8) 0.1556(5) 0.102(3) Uani 1 d . .
H5 H 1.2524 0.0926 0.1733 0.122 Uiso 1 calc R .
C17 C 1.0978(9) 0.6719(7) -0.0339(4) 0.094(3) Uani 1 d . .
H17 H 1.1795 0.6594 -0.0263 0.113 Uiso 1 calc R .
O8 O 0.8529(10) 0.6748(7) 0.1231(4) 0.165(4) Uani 1 d . U
C15 C 0.9474(13) 0.7729(7) -0.0847(5) 0.110(3) Uani 1 d . .
H15 H 0.9265 0.8257 -0.1116 0.132 Uiso 1 calc R .
C21 C 1.1214(10) 0.5304(7) 0.1374(5) 0.093(3) Uani 1 d . .
C25 C 1.1063(9) 0.4539(9) -0.1510(4) 0.109(3) Uani 1 d . .
H25A H 1.1775 0.4160 -0.1654 0.131 Uiso 1 calc R .
H25B H 1.1298 0.5281 -0.1403 0.131 Uiso 1 calc R .
C4 C 1.0887(10) 0.1591(8) 0.1821(4) 0.099(3) Uani 1 d . .
H4 H 1.0702 0.1249 0.2163 0.119 Uiso 1 calc R .
O9 O 1.0399(9) 0.7320(6) 0.1057(3) 0.139(3) Uani 1 d . U
C13 C 0.8873(9) 0.6331(8) -0.0185(4) 0.103(3) Uani 1 d . .
H13 H 0.8262 0.5927 -0.0009 0.124 Uiso 1 calc R .
O6 O 1.2205(7) 0.5340(6) 0.1224(3) 0.119(2) Uani 1 d . .
C3 C 1.0086(7) 0.2308(7) 0.1579(4) 0.084(2) Uani 1 d . .
O5 O 1.1481(6) 0.1671(6) -0.0784(3) 0.121(3) Uani 1 d . .
C24 C 1.1362(8) 0.3829(6) -0.0588(4) 0.077(2) Uani 1 d . .
C16 C 1.0642(12) 0.7528(8) -0.0733(4) 0.110(3) Uani 1 d . .
H16 H 1.1241 0.7931 -0.0917 0.131 Uiso 1 calc R .
C18 C 0.9531(13) 0.6570(9) 0.1094(5) 0.117(4) Uani 1 d . .
C10 C 1.0451(8) 0.5222(6) 0.0349(3) 0.077(2) Uani 1 d . .
H10 H 1.1335 0.5137 0.0336 0.092 Uiso 1 calc R .
C11 C 1.0075(8) 0.5421(7) 0.0989(3) 0.082(2) Uani 1 d . .
C29 C 0.8617(16) 0.4586(17) -0.2855(6) 0.169(5) Uani 1 d . U
H29 H 0.8176 0.4614 -0.3191 0.203 Uiso 1 calc R .
N1 N 0.9142(6) 0.4603(7) 0.1121(3) 0.088(2) Uani 1 d D .
H1A H 0.847(4) 0.461(8) 0.097(3) 0.106 Uiso 1 d DR .
C33 C 0.9589(9) 0.0735(7) -0.0691(5) 0.126(4) Uani 1 d . .
H33A H 0.9224 0.0523 -0.0338 0.188 Uiso 1 calc GR .
H33B H 0.9978 0.0107 -0.0860 0.188 Uiso 1 calc GR .
H33C H 0.8973 0.1008 -0.0943 0.188 Uiso 1 calc GR .
C22 C 1.1856(14) 0.4990(13) 0.2286(6) 0.160(5) Uani 1 d D U
H22A H 1.2589 0.5168 0.2078 0.192 Uiso 1 calc R .
H22B H 1.1775 0.5529 0.2587 0.192 Uiso 1 calc R .
C14 C 0.8581(11) 0.7152(8) -0.0566(4) 0.111(3) Uani 1 d . .
H14 H 0.7770 0.7319 -0.0634 0.134 Uiso 1 calc R .
C27 C 0.9911(12) 0.3674(9) -0.2292(5) 0.118(4) Uani 1 d . .
H27 H 1.0343 0.3034 -0.2213 0.142 Uiso 1 calc R .
C30 C 0.8678(17) 0.5558(14) -0.2512(7) 0.179(6) Uani 1 d . U
H30 H 0.8201 0.6174 -0.2585 0.215 Uiso 1 calc R .
C31 C 0.9505(11) 0.5524(9) -0.2057(6) 0.143(5) Uani 1 d . .
H31 H 0.9636 0.6141 -0.1831 0.172 Uiso 1 calc R .
C28 C 0.9141(16) 0.3674(15) -0.2722(7) 0.161(5) Uani 1 d . U
H28 H 0.8982 0.3030 -0.2922 0.194 Uiso 1 calc R .
C20 C 1.0019(17) 0.9143(12) 0.0707(6) 0.206(7) Uani 1 d D U
H20A H 1.0785 0.9330 0.0539 0.309 Uiso 1 calc GR .
H20B H 0.9583 0.9806 0.0797 0.309 Uiso 1 calc GR .
H20C H 0.9553 0.8711 0.0445 0.309 Uiso 1 calc GR .
C19 C 1.0218(17) 0.8525(11) 0.1212(6) 0.183(6) Uani 1 d D U
H19A H 0.9526 0.8599 0.1463 0.220 Uiso 1 calc R .
H19B H 1.0931 0.8800 0.1407 0.220 Uiso 1 calc R .
C23 C 1.2011(19) 0.3951(13) 0.2534(8) 0.243(9) Uani 1 d D U
H23A H 1.1288 0.3752 0.2737 0.364 Uiso 1 calc GR .
H23B H 1.2685 0.3974 0.2792 0.364 Uiso 1 calc GR .
H23C H 1.2167 0.3415 0.2244 0.364 Uiso 1 calc GR .

loop_
_atom_site_aniso_label
_atom_site_aniso_U_11
_atom_site_aniso_U_22
_atom_site_aniso_U_33
_atom_site_aniso_U_23
_atom_site_aniso_U_13
_atom_site_aniso_U_12
Cl1 0.0740(15) 0.1183(19) 0.1358(17) 0.0058(16) 0.0140(14) 0.0123(16)
O4 0.045(3) 0.055(2) 0.124(3) -0.018(3) -0.003(3) 0.000(3)
O1 0.048(3) 0.079(3) 0.124(4) -0.024(3) -0.003(3) 0.006(3)
O2 0.059(4) 0.099(4) 0.135(5) -0.027(4) 0.004(3) -0.015(4)
O3 0.059(3) 0.084(3) 0.114(4) -0.019(3) 0.010(3) -0.010(3)
C8 0.045(4) 0.059(4) 0.109(5) -0.013(4) -0.009(4) 0.000(4)
O7 0.091(5) 0.110(5) 0.131(5) -0.026(4) -0.021(5) 0.007(4)
C1 0.045(4) 0.076(5) 0.118(6) -0.015(4) -0.004(4) 0.007(4)
C12 0.072(6) 0.070(4) 0.103(5) -0.012(4) 0.020(5) -0.012(5)
C7 0.041(4) 0.082(5) 0.127(6) -0.031(5) -0.013(4) -0.002(5)
C26 0.047(4) 0.082(5) 0.117(6) -0.010(5) 0.010(5) -0.010(4)
C2 0.045(4) 0.070(4) 0.120(6) -0.013(4) -0.003(4) 0.007(4)
C9 0.044(4) 0.069(4) 0.109(5) -0.016(4) 0.006(4) 0.001(4)
C6 0.045(4) 0.081(5) 0.146(8) -0.018(5) -0.027(5) 0.023(4)
C32 0.056(5) 0.060(4) 0.149(7) -0.037(5) -0.005(5) 0.003(4)
C5 0.083(7) 0.090(6) 0.132(8) -0.002(6) -0.031(6) 0.019(6)
C17 0.072(6) 0.076(5) 0.135(7) -0.031(5) 0.004(5) -0.014(5)
O8 0.173(7) 0.120(6) 0.203(7) 0.014(5) 0.070(6) 0.086(6)
C15 0.139(10) 0.056(5) 0.136(7) 0.002(5) 0.019(8) 0.006(6)
C21 0.071(6) 0.069(5) 0.138(8) -0.035(5) 0.001(6) 0.003(5)
C25 0.079(6) 0.129(8) 0.119(6) 0.016(6) 0.016(6) -0.023(7)
C4 0.077(6) 0.094(6) 0.125(7) 0.002(6) -0.019(6) 0.015(6)
O9 0.171(6) 0.076(3) 0.171(5) -0.035(4) 0.023(5) 0.020(4)
C13 0.071(6) 0.095(6) 0.144(7) 0.024(6) 0.017(6) 0.014(6)
O6 0.076(5) 0.122(6) 0.160(6) -0.041(5) -0.007(5) -0.001(5)
C3 0.053(5) 0.078(5) 0.120(6) -0.006(5) -0.015(5) -0.005(5)
O5 0.055(4) 0.109(5) 0.198(7) -0.069(5) 0.017(4) -0.005(4)
C24 0.052(5) 0.069(4) 0.109(6) -0.024(4) 0.001(5) -0.014(4)
C16 0.115(9) 0.070(6) 0.144(8) -0.001(6) 0.009(7) -0.018(7)
C18 0.124(10) 0.087(7) 0.140(8) -0.019(6) 0.029(8) 0.039(7)
C10 0.055(5) 0.059(4) 0.117(5) -0.019(4) 0.008(4) 0.012(4)
C11 0.069(6) 0.071(4) 0.105(5) -0.026(4) -0.003(5) 0.029(5)
C29 0.165(10) 0.203(10) 0.139(7) 0.023(8) -0.020(7) -0.021(9)
N1 0.050(4) 0.089(5) 0.125(5) -0.029(4) -0.004(4) 0.011(4)
C33 0.080(7) 0.068(5) 0.229(11) -0.066(7) 0.017(8) -0.001(5)
C22 0.151(9) 0.167(9) 0.162(8) 0.003(7) -0.046(8) -0.012(8)
C14 0.099(8) 0.096(6) 0.139(7) 0.008(6) 0.016(7) 0.037(7)
C27 0.107(9) 0.120(8) 0.128(7) -0.043(6) 0.009(7) 0.014(8)
C30 0.178(10) 0.133(8) 0.227(10) 0.055(8) -0.030(9) 0.002(8)
C31 0.111(10) 0.069(6) 0.249(14) 0.002(8) -0.041(10) -0.023(7)
C28 0.153(9) 0.177(9) 0.154(8) -0.011(8) 0.025(8) -0.024(8)
C20 0.244(16) 0.148(10) 0.227(13) -0.010(10) -0.058(12) 0.088(12)
C19 0.207(11) 0.146(8) 0.195(9) -0.040(7) 0.009(8) 0.029(8)
C23 0.234(15) 0.179(13) 0.316(16) 0.009(13) -0.164(13) -0.057(12)

loop_
_atom_type_symbol
_atom_type_description
_atom_type_scat_dispersion_real
_atom_type_scat_dispersion_imag
_atom_type_scat_source
C C 0.0033 0.0016 'International Tables Vol C Tables 4.2.6.8 and 6.1.1.4'
H H 0.0000 0.0000 'International Tables Vol C Tables 4.2.6.8 and 6.1.1.4'
Cl Cl 0.1484 0.1585 'International Tables Vol C Tables 4.2.6.8 and 6.1.1.4'
N N 0.0061 0.0033 'International Tables Vol C Tables 4.2.6.8 and 6.1.1.4'
O O 0.0106 0.0060 'International Tables Vol C Tables 4.2.6.8 and 6.1.1.4'

loop_
_geom_angle_atom_site_label_1
_geom_angle_atom_site_label_2
_geom_angle_atom_site_label_3
_geom_angle
C32 O4 C8 118.1(6)
C7 O1 C8 115.7(6)
C24 O3 C25 114.2(7)
O4 C8 C9 103.6(5)
O4 C8 C24 113.7(6)
O1 C8 O4 111.3(6)
O1 C8 C9 111.9(6)
O1 C8 C24 104.2(7)
C24 C8 C9 112.5(6)
C21 O7 C22 111.6(9)
C2 C1 H1 109.5
C2 C1 C9 112.2(7)
C9 C1 H1 109.5
N1 C1 H1 109.5
N1 C1 C2 113.2(6)
N1 C1 C9 102.6(7)
C17 C12 C13 118.1(9)
C17 C12 C10 121.0(8)
C13 C12 C10 120.9(8)
C2 C7 O1 121.3(8)
C2 C7 C6 123.4(9)
C6 C7 O1 115.3(8)
C27 C26 C25 118.9(10)
C31 C26 C25 119.6(10)
C31 C26 C27 121.3(10)
C7 C2 C1 122.2(8)
C7 C2 C3 115.6(8)
C3 C2 C1 122.1(7)
C8 C9 H9 107.7
C8 C9 C10 113.0(6)
C1 C9 C8 112.1(6)
C1 C9 H9 107.7
C1 C9 C10 108.3(6)
C10 C9 H9 107.7
C7 C6 H6 121.5
C5 C6 C7 117.1(9)
C5 C6 H6 121.5
O4 C32 C33 110.0(7)
O5 C32 O4 121.7(7)
O5 C32 C33 128.2(8)
C6 C5 H5 118.9
C4 C5 C6 122.3(9)
C4 C5 H5 118.9
C12 C17 H17 119.8
C12 C17 C16 120.4(10)
C16 C17 H17 119.8
C16 C15 H15 120.1
C16 C15 C14 119.8(11)
C14 C15 H15 120.1
O7 C21 C11 109.0(9)
O6 C21 O7 125.3(11)
O6 C21 C11 125.6(11)
O3 C25 C26 108.6(7)
O3 C25 H25A 110.0
O3 C25 H25B 110.0
C26 C25 H25A 110.0
C26 C25 H25B 110.0
H25A C25 H25B 108.4
C5 C4 H4 120.4
C5 C4 C3 119.2(10)
C3 C4 H4 120.4
C18 O9 C19 123.4(11)
C12 C13 H13 120.2
C14 C13 C12 119.6(9)
C14 C13 H13 120.2
C2 C3 Cl1 119.1(6)
C4 C3 Cl1 118.7(8)
C4 C3 C2 122.3(8)
O2 C24 O3 124.1(9)
O2 C24 C8 125.4(9)
O3 C24 C8 110.3(7)
C17 C16 H16 119.5
C15 C16 C17 121.1(11)
C15 C16 H16 119.5
O8 C18 O9 124.9(10)
O8 C18 C11 125.5(12)
O9 C18 C11 109.3(10)
C12 C10 C9 113.9(6)
C12 C10 H10 107.9
C12 C10 C11 116.3(6)
C9 C10 H10 107.9
C9 C10 C11 102.6(7)
C11 C10 H10 107.9
C21 C11 C10 109.4(7)
C18 C11 C21 107.7(8)
C18 C11 C10 113.2(7)
N1 C11 C21 112.4(7)
N1 C11 C18 107.9(8)
N1 C11 C10 106.4(6)
C30 C29 H29 118.4
C28 C29 H29 118.4
C28 C29 C30 123.2(16)
C1 N1 H1A 87(7)
C11 N1 C1 107.7(6)
C11 N1 H1A 123(7)
C32 C33 H33A 109.5
C32 C33 H33B 109.5
C32 C33 H33C 109.5
H33A C33 H33B 109.5
H33A C33 H33C 109.5
H33B C33 H33C 109.5
O7 C22 H22A 108.2
O7 C22 H22B 108.2
H22A C22 H22B 107.3
C23 C22 O7 116.6(13)
C23 C22 H22A 108.2
C23 C22 H22B 108.2
C15 C14 C13 121.0(11)
C15 C14 H14 119.5
C13 C14 H14 119.5
C26 C27 H27 118.8
C28 C27 C26 122.4(14)
C28 C27 H27 118.8
C29 C30 H30 122.0
C31 C30 C29 115.9(15)
C31 C30 H30 122.0
C26 C31 C30 118.0(13)
C26 C31 H31 121.0
C30 C31 H31 121.0
C29 C28 C27 118.4(17)
C29 C28 H28 120.8
C27 C28 H28 120.8
H20A C20 H20B 109.5
H20A C20 H20C 109.5
H20B C20 H20C 109.5
C19 C20 H20A 109.5
C19 C20 H20B 109.5
C19 C20 H20C 109.5
O9 C19 H19A 109.9
O9 C19 H19B 109.9
C20 C19 O9 109.0(11)
C20 C19 H19A 109.9
C20 C19 H19B 109.9
H19A C19 H19B 108.3
C22 C23 H23A 109.5
C22 C23 H23B 109.5
C22 C23 H23C 109.5
H23A C23 H23B 109.5
H23A C23 H23C 109.5
H23B C23 H23C 109.5

loop_
_geom_bond_atom_site_label_1
_geom_bond_atom_site_label_2
_geom_bond_distance
Cl1 C3 1.748(9)
O4 C8 1.422(8)
O4 C32 1.385(9)
O1 C8 1.411(9)
O1 C7 1.403(10)
O2 C24 1.194(9)
O3 C25 1.479(10)
O3 C24 1.332(10)
C8 C9 1.538(10)
C8 C24 1.506(11)
O7 C21 1.352(12)
O7 C22 1.423(13)
C1 H1 0.9800
C1 C2 1.532(11)
C1 C9 1.534(11)
C1 N1 1.490(11)
C12 C17 1.378(11)
C12 C13 1.414(12)
C12 C10 1.498(11)
C7 C2 1.385(10)
C7 C6 1.392(11)
C26 C25 1.505(12)
C26 C27 1.365(12)
C26 C31 1.337(14)
C2 C3 1.407(11)
C9 H9 0.9800
C9 C10 1.543(10)
C6 H6 0.9300
C6 C5 1.373(13)
C32 O5 1.195(10)
C32 C33 1.451(11)
C5 H5 0.9300
C5 C4 1.362(13)
C17 H17 0.9300
C17 C16 1.401(13)
O8 C18 1.171(13)
C15 H15 0.9300
C15 C16 1.337(15)
C15 C14 1.378(14)
C21 O6 1.148(11)
C21 C11 1.555(12)
C25 H25A 0.9700
C25 H25B 0.9700
C4 H4 0.9300
C4 C3 1.364(11)
O9 C18 1.323(14)
O9 C19 1.519(14)
C13 H13 0.9300
C13 C14 1.379(13)
C16 H16 0.9300
C18 C11 1.537(12)
C10 H10 0.9800
C10 C11 1.583(11)
C11 N1 1.463(11)
C29 H29 0.9300
C29 C30 1.43(2)
C29 C28 1.287(19)
N1 H1A 0.819(11)
C33 H33A 0.9600
C33 H33B 0.9600
C33 H33C 0.9600
C22 H22A 0.9700
C22 H22B 0.9700
C22 C23 1.400(9)
C14 H14 0.9300
C27 H27 0.9300
C27 C28 1.321(17)
C30 H30 0.9300
C30 C31 1.407(17)
C31 H31 0.9300
C28 H28 0.9300
C20 H20A 0.9600
C20 H20B 0.9600
C20 H20C 0.9600
C20 C19 1.425(9)
C19 H19A 0.9700
C19 H19B 0.9700
C23 H23A 0.9600
C23 H23B 0.9600
C23 H23C 0.9600

loop_
_geom_torsion_atom_site_label_1
_geom_torsion_atom_site_label_2
_geom_torsion_atom_site_label_3
_geom_torsion_atom_site_label_4
_geom_torsion
O4 C8 C9 C1 64.7(8)
O4 C8 C9 C10 -172.5(6)
O4 C8 C24 O2 -140.2(8)
O4 C8 C24 O3 44.6(8)
O1 C8 C9 C1 -55.3(8)
O1 C8 C9 C10 67.5(9)
O1 C8 C24 O2 -18.9(10)
O1 C8 C24 O3 165.9(6)
O1 C7 C2 C1 1.9(11)
O1 C7 C2 C3 179.1(6)
O1 C7 C6 C5 179.5(7)
C8 O4 C32 O5 -1.0(13)
C8 O4 C32 C33 -179.4(8)
C8 O1 C7 C2 -26.8(10)
C8 O1 C7 C6 154.6(6)
C8 C9 C10 C12 99.8(8)
C8 C9 C10 C11 -133.6(7)
O7 C21 C11 C18 76.6(10)
O7 C21 C11 C10 -160.0(7)
O7 C21 C11 N1 -42.0(9)
C1 C2 C3 Cl1 -1.7(10)
C1 C2 C3 C4 178.2(8)
C1 C9 C10 C12 -135.3(7)
C1 C9 C10 C11 -8.7(8)
C12 C17 C16 C15 0.5(14)
C12 C13 C14 C15 2.6(15)
C12 C10 C11 C21 -126.5(8)
C12 C10 C11 C18 -6.4(12)
C12 C10 C11 N1 111.9(7)
C7 O1 C8 O4 -62.2(8)
C7 O1 C8 C9 53.2(8)
C7 O1 C8 C24 174.9(6)
C7 C2 C3 Cl1 -178.9(6)
C7 C2 C3 C4 1.0(12)
C7 C6 C5 C4 2.2(14)
C26 C27 C28 C29 5(2)
C2 C1 C9 C8 30.4(9)
C2 C1 C9 C10 -95.0(7)
C2 C1 N1 C11 85.2(8)
C2 C7 C6 C5 0.9(12)
C9 C8 C24 O2 102.5(9)
C9 C8 C24 O3 -72.8(7)
C9 C1 C2 C7 -5.2(10)
C9 C1 C2 C3 177.7(7)
C9 C1 N1 C11 -35.9(8)
C9 C10 C11 C21 108.5(8)
C9 C10 C11 C18 -131.4(9)
C9 C10 C11 N1 -13.1(8)
C6 C7 C2 C1 -179.6(7)
C6 C7 C2 C3 -2.4(11)
C6 C5 C4 C3 -3.5(15)
C32 O4 C8 O1 -69.6(9)
C32 O4 C8 C9 170.0(7)
C32 O4 C8 C24 47.6(9)
C5 C4 C3 Cl1 -178.2(7)
C5 C4 C3 C2 1.8(14)
C17 C12 C13 C14 -0.6(14)
C17 C12 C10 C9 -126.3(8)
C17 C12 C10 C11 114.7(9)
O8 C18 C11 C21 -124.5(13)
O8 C18 C11 C10 114.5(13)
O8 C18 C11 N1 -3.0(15)
C21 O7 C22 C23 -114.7(17)
C21 C11 N1 C1 -88.5(8)
C25 O3 C24 O2 0.2(11)
C25 O3 C24 C8 175.5(6)
C25 C26 C27 C28 -175.1(11)
C25 C26 C31 C30 174.9(11)
O9 C18 C11 C21 49.6(12)
O9 C18 C11 C10 -71.4(11)
O9 C18 C11 N1 171.2(8)
C13 C12 C17 C16 -0.9(12)
C13 C12 C10 C9 53.2(11)
C13 C12 C10 C11 -65.8(11)
O6 C21 C11 C18 -105.7(11)
O6 C21 C11 C10 17.7(13)
O6 C21 C11 N1 135.7(10)
C24 O3 C25 C26 178.3(7)
C24 C8 C9 C1 -172.1(6)
C24 C8 C9 C10 -49.3(9)
C16 C15 C14 C13 -3.0(16)
C18 O9 C19 C20 -99.3(16)
C18 C11 N1 C1 153.0(7)
C10 C12 C17 C16 178.6(7)
C10 C12 C13 C14 179.9(8)
C10 C11 N1 C1 31.3(8)
C29 C30 C31 C26 -4(2)
N1 C1 C2 C7 -120.8(8)
N1 C1 C2 C3 62.2(10)
N1 C1 C9 C8 152.3(6)
N1 C1 C9 C10 26.9(8)
C22 O7 C21 O6 1.9(15)
C22 O7 C21 C11 179.6(9)
C14 C15 C16 C17 1.5(16)
C27 C26 C25 O3 -79.9(10)
C27 C26 C31 C30 0.2(18)
C30 C29 C28 C27 -10(3)
C31 C26 C25 O3 105.3(11)
C31 C26 C27 C28 -0.4(18)
C28 C29 C30 C31 10(3)
C19 O9 C18 O8 2(2)
C19 O9 C18 C11 -171.7(9)
